data_4114132
loop_
_publ_author_name
'Masakazu Morimoto'
'Seiya Kobatake'
'Masahiro Irie'

_publ_section_title
;
 Multicolor Photochromism of Two- and Three-Component Diarylethene
 Crystals
;
_journal_name_full 'Journal of the American Chemical Society'
_journal_page_first 11080
_journal_page_last 11087
_journal_paper_doi 10.1021/ja035277o
_journal_volume 125
_journal_year 2003
_chemical_formula_moiety 'C17 H14 F6 S2'
_chemical_formula_sum 'C17 H14 F6 S2'
_chemical_formula_weight 396.40
_chemical_name_systematic
; 
A mixture of 1,2-bis(3,5-dimethyl-2-thienyl)perfluorocyclopentene 
and 1,2-bis(2,5-dimethyl-3-thienyl)perfluorocyclopentene
;
_space_group_IT_number 14
_symmetry_cell_setting monoclinic
_symmetry_space_group_name_Hall '-P 2ybc'
_symmetry_space_group_name_H-M 'P 1 21/c 1'
_atom_sites_solution_hydrogens geom
_atom_sites_solution_primary direct
_atom_sites_solution_secondary difmap
_audit_creation_method SHELXL-97
_cell_angle_alpha 90.00
_cell_angle_beta 92.669(15)
_cell_angle_gamma 90.00
_cell_formula_units_Z 8
_cell_length_a 12.096(10)
_cell_length_b 17.406(15)
_cell_length_c 16.336(14)
_cell_measurement_reflns_used 8723
_cell_measurement_temperature 123(2)
_cell_measurement_theta_max 28.23
_cell_measurement_theta_min 1.69
_cell_volume 3436(5)
_computing_cell_refinement 'Bruker SMART'
_computing_data_collection 'Bruker SMART'
_computing_data_reduction 'Bruker SHELXTL'
_computing_molecular_graphics 'Bruker SHELXTL'
_computing_publication_material 'Bruker SHELXTL'
_computing_structure_refinement 'SHELXL-97 (Sheldrick, 1997)'
_computing_structure_solution 'SHELXS-97 (Sheldrick, 1990)'
_diffrn_ambient_temperature 123(2)
_diffrn_measured_fraction_theta_full 0.862
_diffrn_measured_fraction_theta_max 0.862
_diffrn_measurement_device_type 'CCD area detector'
_diffrn_measurement_method 'omega scans'
_diffrn_radiation_monochromator graphite
_diffrn_radiation_source 'sealed tube'
_diffrn_radiation_type MoK\a
_diffrn_radiation_wavelength 0.71073
_diffrn_reflns_av_R_equivalents 0.0905
_diffrn_reflns_av_sigmaI/netI 0.0623
_diffrn_reflns_limit_h_max 15
_diffrn_reflns_limit_h_min -15
_diffrn_reflns_limit_k_max 22
_diffrn_reflns_limit_k_min -18
_diffrn_reflns_limit_l_max 20
_diffrn_reflns_limit_l_min -20
_diffrn_reflns_number 19929
_diffrn_reflns_theta_full 28.23
_diffrn_reflns_theta_max 28.23
_diffrn_reflns_theta_min 1.69
_diffrn_standards_decay_% 3.4
_exptl_absorpt_coefficient_mu 0.367
_exptl_absorpt_correction_type none
_exptl_crystal_colour yellow
_exptl_crystal_density_diffrn 1.533
_exptl_crystal_description plate
_exptl_crystal_F_000 1616
_exptl_crystal_size_max 0.5
_exptl_crystal_size_mid 0.4
_exptl_crystal_size_min 0.3
_refine_diff_density_max 0.419
_refine_diff_density_min -0.461
_refine_diff_density_rms 0.116
_refine_ls_extinction_method none
_refine_ls_goodness_of_fit_ref 1.097
_refine_ls_hydrogen_treatment mixed
_refine_ls_matrix_type full
_refine_ls_number_parameters 605
_refine_ls_number_reflns 7297
_refine_ls_number_restraints 128
_refine_ls_restrained_S_all 1.095
_refine_ls_R_factor_all 0.0695
_refine_ls_R_factor_gt 0.0459
_refine_ls_shift/su_max 0.646
_refine_ls_shift/su_mean 0.002
_refine_ls_structure_factor_coef Fsqd
_refine_ls_weighting_details 'calc w=1/[\s^2^(Fo^2^)+(0.0887P)^2^+0.4343P] where P=(Fo^2^+2Fc^2^)/3'
_refine_ls_weighting_scheme calc
_refine_ls_wR_factor_gt 0.1221
_refine_ls_wR_factor_ref 0.1536
_reflns_number_gt 5335
_reflns_number_total 7297
_reflns_threshold_expression >2sigma(I)
_cod_data_source_file ja035277osi20030627_010727_1.cif
_cod_data_source_block 1a/2a-beta
_cod_database_code 4114132

loop_
_symmetry_equiv_pos_as_xyz
'x, y, z'
'-x, y+1/2, -z+1/2'
'-x, -y, -z'
'x, -y-1/2, z-1/2'

loop_
_atom_site_label
_atom_site_type_symbol
_atom_site_fract_x
_atom_site_fract_y
_atom_site_fract_z
_atom_site_U_iso_or_equiv
_atom_site_adp_type
_atom_site_occupancy
_atom_site_symmetry_multiplicity
_atom_site_calc_flag
_atom_site_refinement_flags
_atom_site_disorder_assembly
_atom_site_disorder_group
S1A S 0.33169(10) 0.02586(5) 0.39373(6) 0.0264(3) Uani 0.838(3) 1 d PD A 5
C3A C 0.3768(3) -0.05870(19) 0.44129(17) 0.0272(7) Uiso 0.838(3) 1 d PD A 5
C4A C 0.4793(7) -0.0790(5) 0.4167(5) 0.037(3) Uiso 0.838(3) 1 d PD A 5
H4A H 0.5176 -0.1236 0.4361 0.044 Uiso 0.838(3) 1 calc PR A 5
C1A C 0.5228(4) -0.0273(3) 0.3598(3) 0.0279(18) Uiso 0.838(3) 1 d PD A 5
C2A C 0.4528(4) 0.0325(2) 0.3400(2) 0.021(4) Uiso 0.838(3) 1 d PD A 5
S2A S 0.66633(10) 0.04271(6) 0.10249(5) 0.0257(2) Uani 0.838(3) 1 d PD A 5
C12A C 0.6394(3) -0.0450(3) 0.0560(2) 0.0250(11) Uiso 0.838(3) 1 d PD A 5
C13A C 0.5439(3) -0.0739(2) 0.0820(2) 0.0300(10) Uiso 0.838(3) 1 d PD A 5
H13A H 0.5153 -0.1219 0.0632 0.036 Uiso 0.838(3) 1 calc PR A 5
C10A C 0.4889(4) -0.0285(3) 0.1389(3) 0.0294(19) Uiso 0.838(3) 1 d PD A 5
C11A C 0.5459(3) 0.0384(3) 0.1582(3) 0.0241(18) Uiso 0.838(3) 1 d PD A 5
C14A C 0.6364(4) -0.0383(3) 0.3296(3) 0.0356(16) Uiso 0.838(3) 1 d P A 5
H14A H 0.6325 -0.0712 0.2808 0.053 Uiso 0.838(3) 1 calc PR A 5
H14B H 0.6836 -0.0626 0.3725 0.053 Uiso 0.838(3) 1 calc PR A 5
H14C H 0.6675 0.0118 0.3155 0.053 Uiso 0.838(3) 1 calc PR A 5
C16A C 0.3040(3) -0.0986(2) 0.49983(18) 0.0368(7) Uiso 0.838(3) 1 d P A 5
H16A H 0.3351 -0.1492 0.5138 0.055 Uiso 0.838(3) 1 calc PR A 5
H16B H 0.2297 -0.1050 0.4741 0.055 Uiso 0.838(3) 1 calc PR A 5
H16C H 0.2995 -0.0678 0.5497 0.055 Uiso 0.838(3) 1 calc PR A 5
C15A C 0.3778(3) -0.0506(3) 0.1711(3) 0.0279(13) Uiso 0.838(3) 1 d P A 5
H15A H 0.3894 -0.0827 0.2201 0.042 Uiso 0.838(3) 1 calc PR A 5
H15B H 0.3351 -0.0794 0.1289 0.042 Uiso 0.838(3) 1 calc PR A 5
H15C H 0.3372 -0.0041 0.1851 0.042 Uiso 0.838(3) 1 calc PR A 5
C17A C 0.7166(3) -0.0783(2) -0.0040(2) 0.0330(9) Uiso 0.838(3) 1 d P A 5
H17A H 0.7287 -0.0408 -0.0474 0.049 Uiso 0.838(3) 1 calc PR A 5
H17B H 0.6839 -0.1251 -0.0282 0.049 Uiso 0.838(3) 1 calc PR A 5
H17C H 0.7874 -0.0908 0.0244 0.049 Uiso 0.838(3) 1 calc PR A 5
S1B S 0.4763(8) -0.0887(6) 0.4246(6) 0.031(2) Uani 0.162(3) 1 d PD A 6
C4B C 0.3522(8) -0.0406(6) 0.4348(6) 0.010(3) Uiso 0.162(3) 1 d PD A 6
C3B C 0.3571(16) 0.0224(10) 0.3840(13) 0.025(7) Uiso 0.162(3) 1 d PD A 6
H3B H 0.2976 0.0578 0.3779 0.031 Uiso 0.162(3) 1 calc PR A 6
C2B C 0.4562(14) 0.0318(10) 0.3413(9) 0.04(3) Uiso 0.162(3) 1 d PD A 6
C1B C 0.5317(13) -0.0259(10) 0.3547(10) 0.006(6) Uiso 0.162(3) 1 d PD A 6
S2B S 0.5362(4) -0.0931(3) 0.0731(3) 0.0290(13) Uiso 0.162(3) 1 d PD A 6
C13B C 0.6510(11) -0.0348(9) 0.0600(11) 0.024(7) Uiso 0.162(3) 1 d PD A 6
C12B C 0.6446(19) 0.0303(12) 0.1061(17) 0.075(17) Uiso 0.162(3) 1 d PD A 6
H12B H 0.6988 0.0699 0.1075 0.090 Uiso 0.162(3) 1 calc PR A 6
C11B C 0.5469(14) 0.0320(9) 0.1518(9) 0.019(9) Uiso 0.162(3) 1 d PD A 6
C10B C 0.4798(12) -0.0311(8) 0.1427(9) 0.001(5) Uiso 0.162(3) 1 d PD A 6
C14B C 0.6434(11) -0.0345(9) 0.3190(10) 0.000(4) Uiso 0.162(3) 1 d PD A 6
H14D H 0.6662 0.0148 0.2963 0.000 Uiso 0.162(3) 1 calc PR A 6
H14E H 0.6392 -0.0733 0.2754 0.000 Uiso 0.162(3) 1 calc PR A 6
H14F H 0.6976 -0.0508 0.3620 0.000 Uiso 0.162(3) 1 calc PR A 6
C16B C 0.2704(10) -0.0713(8) 0.4949(7) 0.018(3) Uiso 0.162(3) 1 d PD A 6
H16D H 0.3110 -0.0909 0.5439 0.027 Uiso 0.162(3) 1 calc PR A 6
H16E H 0.2268 -0.1128 0.4690 0.027 Uiso 0.162(3) 1 calc PR A 6
H16F H 0.2209 -0.0298 0.5106 0.027 Uiso 0.162(3) 1 calc PR A 6
C15B C 0.3772(14) -0.0541(12) 0.1845(12) 0.017(6) Uiso 0.162(3) 1 d PD A 6
H15D H 0.3952 -0.0948 0.2245 0.026 Uiso 0.162(3) 1 calc PR A 6
H15E H 0.3219 -0.0731 0.1437 0.026 Uiso 0.162(3) 1 calc PR A 6
H15F H 0.3475 -0.0095 0.2128 0.026 Uiso 0.162(3) 1 calc PR A 6
C17B C 0.7381(10) -0.0600(8) 0.0016(7) 0.009(3) Uiso 0.162(3) 1 d PD A 6
H17D H 0.7831 -0.1012 0.0270 0.014 Uiso 0.162(3) 1 calc PR A 6
H17E H 0.7857 -0.0163 -0.0106 0.014 Uiso 0.162(3) 1 calc PR A 6
H17F H 0.7017 -0.0789 -0.0494 0.014 Uiso 0.162(3) 1 calc PR A 6
C5 C 0.47091(17) 0.09737(12) 0.28628(13) 0.0231(5) Uani 1 1 d D . .
C9 C 0.51703(18) 0.09995(13) 0.21142(13) 0.0249(5) Uani 1 1 d D A .
C6A C 0.4368(4) 0.17673(17) 0.3130(2) 0.0246(9) Uani 0.894(4) 1 d PD A 7
C7A C 0.4997(2) 0.23179(16) 0.2585(3) 0.0294(7) Uani 0.894(4) 1 d PD A 7
C8A C 0.5251(4) 0.1827(2) 0.1841(2) 0.0314(9) Uani 0.894(4) 1 d PD A 7
F1A F 0.3250(2) 0.1875(2) 0.30059(19) 0.0339(6) Uani 0.894(4) 1 d PD A 7
F2A F 0.45866(19) 0.19154(12) 0.39360(11) 0.0366(5) Uani 0.894(4) 1 d PD A 7
F3A F 0.44324(17) 0.29573(10) 0.23904(12) 0.0424(5) Uani 0.894(4) 1 d PD A 7
F4A F 0.59518(14) 0.25281(11) 0.29864(10) 0.0417(5) Uani 0.894(4) 1 d PD A 7
F5A F 0.4531(2) 0.19879(11) 0.12073(11) 0.0453(6) Uani 0.894(4) 1 d PD A 7
F6A F 0.6280(2) 0.20034(14) 0.15690(16) 0.0465(7) Uani 0.894(4) 1 d PD A 7
C6B C 0.462(2) 0.1749(17) 0.3065(13) 0.039(15) Uiso 0.106(4) 1 d PD A 8
C7B C 0.4884(16) 0.2269(13) 0.2342(12) 0.051(16) Uiso 0.106(4) 1 d PD A 8
C8B C 0.5537(15) 0.1751(13) 0.1803(10) 0.003(6) Uiso 0.106(4) 1 d PD A 8
F1B F 0.356(2) 0.192(2) 0.327(2) 0.071(11) Uani 0.106(4) 1 d PD A 8
F2B F 0.525(2) 0.1947(12) 0.3755(11) 0.069(7) Uani 0.106(4) 1 d PD A 8
F3B F 0.3960(13) 0.2543(14) 0.1952(12) 0.069(7) Uani 0.106(4) 1 d PD A 8
F4B F 0.5443(16) 0.2908(11) 0.2585(12) 0.065(6) Uiso 0.106(4) 1 d PD A 8
F5B F 0.5264(18) 0.1901(9) 0.1011(9) 0.048(5) Uani 0.106(4) 1 d PD A 8
F6B F 0.6640(12) 0.1871(11) 0.1900(14) 0.038(5) Uani 0.106(4) 1 d PD A 8
S3A S -0.06387(6) 0.08359(4) 0.93401(4) 0.0215(2) Uani 0.871(3) 1 d PD B 3
C20A C -0.1247(4) 0.1731(2) 0.9359(2) 0.0279(17) Uiso 0.871(3) 1 d PD B 3
C21A C -0.1518(4) 0.1986(3) 0.8599(3) 0.0273(12) Uiso 0.871(3) 1 d PD B 3
H21A H -0.1842 0.2474 0.8492 0.033 Uiso 0.871(3) 1 calc PR B 3
C18A C -0.1271(3) 0.1453(2) 0.7971(2) 0.0244(12) Uiso 0.871(3) 1 d PD B 3
C19A C -0.0779(2) 0.0792(3) 0.82700(19) 0.0194(12) Uiso 0.871(3) 1 d PD B 3
S4A S 0.06514(7) 0.08659(5) 0.56789(5) 0.0230(2) Uani 0.871(3) 1 d PD B 3
C29A C 0.1390(4) 0.1721(2) 0.5700(2) 0.0271(12) Uiso 0.871(3) 1 d PD B 3
C30A C 0.1639(4) 0.1937(3) 0.6477(3) 0.0307(13) Uiso 0.871(3) 1 d PD B 3
H30A H 0.2011 0.2404 0.6610 0.037 Uiso 0.871(3) 1 calc PR B 3
C27A C 0.1300(3) 0.1411(2) 0.7082(2) 0.0225(15) Uiso 0.871(3) 1 d PD B 3
C28A C 0.0734(3) 0.0797(3) 0.6743(2) 0.0201(14) Uiso 0.871(3) 1 d PD B 3
C31A C -0.1564(3) 0.1607(2) 0.7073(2) 0.0262(9) Uiso 0.871(3) 1 d P B 3
H31A H -0.0992 0.1931 0.6844 0.039 Uiso 0.871(3) 1 calc PR B 3
H31B H -0.2279 0.1871 0.7020 0.039 Uiso 0.871(3) 1 calc PR B 3
H31C H -0.1610 0.1119 0.6774 0.039 Uiso 0.871(3) 1 calc PR B 3
C33A C -0.1414(3) 0.2125(2) 1.01615(19) 0.0345(9) Uiso 0.871(3) 1 d P B 3
H33A H -0.2061 0.1906 1.0415 0.052 Uiso 0.871(3) 1 calc PR B 3
H33B H -0.1533 0.2675 1.0067 0.052 Uiso 0.871(3) 1 calc PR B 3
H33C H -0.0756 0.2051 1.0526 0.052 Uiso 0.871(3) 1 calc PR B 3
C32A C 0.1602(4) 0.1507(3) 0.7984(3) 0.0229(14) Uiso 0.871(3) 1 d P B 3
H32A H 0.1026 0.1806 0.8242 0.034 Uiso 0.871(3) 1 calc PR B 3
H32B H 0.2312 0.1776 0.8052 0.034 Uiso 0.871(3) 1 calc PR B 3
H32C H 0.1664 0.1000 0.8244 0.034 Uiso 0.871(3) 1 calc PR B 3
C34A C 0.1642(3) 0.2121(2) 0.4914(2) 0.0341(9) Uiso 0.871(3) 1 d P B 3
H34A H 0.0952 0.2209 0.4590 0.051 Uiso 0.871(3) 1 calc PR B 3
H34B H 0.2137 0.1800 0.4602 0.051 Uiso 0.871(3) 1 calc PR B 3
H34C H 0.2001 0.2614 0.5039 0.051 Uiso 0.871(3) 1 calc PR B 3
S3B S -0.1740(7) 0.2167(5) 0.8528(4) 0.0400(19) Uani 0.129(3) 1 d PD B 4
C21B C -0.111(2) 0.1749(10) 0.9396(7) 0.008(7) Uiso 0.129(3) 1 d PD B 4
C20B C -0.076(2) 0.1041(10) 0.9155(11) 0.042(9) Uiso 0.129(3) 1 d PD B 4
H20B H -0.0508 0.0663 0.9539 0.050 Uiso 0.129(3) 1 calc PR B 4
C19B C -0.0786(9) 0.0904(9) 0.8291(10) 0.016(9) Uiso 0.129(3) 1 d PD B 4
C18B C -0.1331(13) 0.1468(8) 0.7857(8) 0.000(5) Uiso 0.129(3) 1 d PD B 4
S4B S 0.1867(7) 0.2127(5) 0.6524(4) 0.0344(17) Uani 0.129(3) 1 d PD B 4
C30B C 0.1204(17) 0.1731(10) 0.5653(7) 0.011(6) Uiso 0.129(3) 1 d PD B 4
C29B C 0.079(2) 0.1039(11) 0.5880(12) 0.043(10) Uiso 0.129(3) 1 d PD B 4
H29B H 0.0514 0.0675 0.5487 0.052 Uiso 0.129(3) 1 calc PR B 4
C28B C 0.0786(11) 0.0892(10) 0.6739(12) 0.025(12) Uiso 0.129(3) 1 d PD B 4
C27B C 0.1377(16) 0.1437(10) 0.7174(10) 0.006(7) Uiso 0.129(3) 1 d PD B 4
C31B C -0.1684(17) 0.1465(13) 0.6971(9) 0.018(5) Uiso 0.129(3) 1 d PD B 4
H31D H -0.1098 0.1689 0.6652 0.026 Uiso 0.129(3) 1 calc PR B 4
H31E H -0.2363 0.1767 0.6887 0.026 Uiso 0.129(3) 1 calc PR B 4
H31F H -0.1823 0.0935 0.6790 0.026 Uiso 0.129(3) 1 calc PR B 4
C33B C -0.1084(14) 0.2183(8) 1.0202(7) 0.005(3) Uiso 0.129(3) 1 d PD B 4
H33D H -0.1274 0.2723 1.0099 0.007 Uiso 0.129(3) 1 calc PR B 4
H33E H -0.0340 0.2150 1.0464 0.007 Uiso 0.129(3) 1 calc PR B 4
H33F H -0.1620 0.1956 1.0564 0.007 Uiso 0.129(3) 1 calc PR B 4
C32B C 0.164(3) 0.147(2) 0.8079(12) 0.035(13) Uiso 0.129(3) 1 d PD B 4
H32D H 0.1337 0.1943 0.8303 0.053 Uiso 0.129(3) 1 calc PR B 4
H32E H 0.2446 0.1463 0.8182 0.053 Uiso 0.129(3) 1 calc PR B 4
H32F H 0.1315 0.1024 0.8344 0.053 Uiso 0.129(3) 1 calc PR B 4
C34B C 0.1338(15) 0.2166(9) 0.4859(8) 0.006(3) Uiso 0.129(3) 1 d PD B 4
H34D H 0.1410 0.2716 0.4976 0.009 Uiso 0.129(3) 1 calc PR B 4
H34E H 0.0687 0.2078 0.4491 0.009 Uiso 0.129(3) 1 calc PR B 4
H34F H 0.2002 0.1984 0.4598 0.009 Uiso 0.129(3) 1 calc PR B 4
C22 C -0.03582(17) 0.01477(12) 0.78312(11) 0.0208(4) Uani 1 1 d D . .
C26 C 0.02513(17) 0.01562(13) 0.71476(11) 0.0220(4) Uani 1 1 d D B .
C23A C -0.0625(4) -0.06608(19) 0.80763(18) 0.0190(11) Uani 0.854(6) 1 d PD B 1
C24A C 0.0057(4) -0.1170(2) 0.7518(2) 0.0259(11) Uani 0.854(6) 1 d PD B 1
C25A C 0.0312(4) -0.0626(2) 0.6805(2) 0.0255(9) Uani 0.854(6) 1 d PD B 1
F7A F -0.0385(2) -0.08169(16) 0.88769(14) 0.0301(5) Uani 0.854(6) 1 d PD B 1
F8A F -0.1731(2) -0.08249(19) 0.79577(15) 0.0313(6) Uani 0.854(6) 1 d PD B 1
F9A F 0.09986(17) -0.13901(15) 0.79125(10) 0.0385(7) Uani 0.854(6) 1 d PD B 1
F10A F -0.0487(2) -0.18109(11) 0.72689(13) 0.0377(6) Uani 0.854(6) 1 d PD B 1
F11A F 0.13212(19) -0.08094(10) 0.65085(15) 0.0381(7) Uani 0.854(6) 1 d PD B 1
F12A F -0.0436(2) -0.07460(12) 0.61703(11) 0.0368(6) Uani 0.854(6) 1 d PD B 1
C23B C -0.0436(19) -0.0661(16) 0.8121(13) 0.053(16) Uiso 0.146(6) 1 d PD B 2
C24B C -0.0130(13) -0.1221(10) 0.7434(10) 0.008(6) Uiso 0.146(6) 1 d PD B 2
C25B C 0.0565(12) -0.0717(11) 0.6870(9) 0.007(5) Uiso 0.146(6) 1 d PD B 2
F7B F 0.0198(19) -0.0774(10) 0.8821(9) 0.051(5) Uani 0.146(6) 1 d PD B 2
F8B F -0.1520(17) -0.0794(12) 0.8322(15) 0.062(6) Uani 0.146(6) 1 d PD B 2
F9B F 0.0424(13) -0.1816(8) 0.7734(7) 0.049(5) Uani 0.146(6) 1 d PD B 2
F10B F -0.1026(13) -0.1468(14) 0.7019(8) 0.068(7) Uani 0.146(6) 1 d PD B 2
F11B F 0.1672(8) -0.0861(6) 0.7015(11) 0.040(4) Uani 0.146(6) 1 d PD B 2
F12B F 0.0291(15) -0.0823(6) 0.6085(5) 0.039(4) Uani 0.146(6) 1 d PD B 2

loop_
_atom_site_aniso_label
_atom_site_aniso_U_11
_atom_site_aniso_U_22
_atom_site_aniso_U_33
_atom_site_aniso_U_23
_atom_site_aniso_U_13
_atom_site_aniso_U_12
S1A 0.0219(5) 0.0287(5) 0.0291(5) -0.0019(3) 0.0064(4) -0.0006(3)
S2A 0.0231(4) 0.0268(4) 0.0277(4) -0.0004(3) 0.0062(3) -0.0016(4)
S1B 0.042(4) 0.027(3) 0.024(3) -0.006(2) -0.0007(19) -0.006(2)
C5 0.0191(10) 0.0186(10) 0.0314(11) -0.0029(8) 0.0004(9) 0.0003(9)
C9 0.0211(10) 0.0223(11) 0.0310(11) 0.0010(9) -0.0017(9) -0.0009(9)
C6A 0.0205(18) 0.0211(17) 0.0323(18) -0.0053(10) 0.0015(12) 0.0051(12)
C7A 0.0287(16) 0.0163(15) 0.0432(19) -0.0028(11) 0.0020(14) -0.0008(11)
C8A 0.0301(18) 0.0255(17) 0.0393(19) 0.0011(11) 0.0076(14) -0.0019(16)
F1A 0.0228(10) 0.0250(12) 0.0545(14) -0.0006(11) 0.0072(10) 0.0050(9)
F2A 0.0499(12) 0.0284(9) 0.0314(9) -0.0088(7) 0.0013(8) 0.0027(10)
F3A 0.0503(12) 0.0205(9) 0.0568(12) 0.0055(7) 0.0077(9) 0.0072(8)
F4A 0.0338(9) 0.0373(10) 0.0540(11) -0.0102(8) 0.0001(8) -0.0116(8)
F5A 0.0669(15) 0.0303(10) 0.0378(10) 0.0071(7) -0.0081(10) 0.0009(10)
F6A 0.0485(16) 0.0296(12) 0.0638(17) -0.0035(10) 0.0282(13) -0.0103(12)
F1B 0.08(3) 0.034(12) 0.10(3) -0.010(18) 0.03(2) -0.001(18)
F2B 0.11(2) 0.045(11) 0.047(11) -0.025(9) -0.006(13) 0.026(14)
F3B 0.046(10) 0.087(17) 0.074(13) 0.033(12) 0.002(9) 0.029(11)
F5B 0.071(14) 0.031(9) 0.042(9) 0.022(7) -0.005(9) -0.021(9)
F6B 0.019(9) 0.019(8) 0.076(15) 0.003(9) 0.012(8) -0.001(6)
S3A 0.0307(4) 0.0189(4) 0.0149(3) -0.0013(3) 0.0025(3) 0.0045(3)
S4A 0.0330(4) 0.0219(4) 0.0144(3) 0.0010(3) 0.0031(3) -0.0053(3)
S3B 0.042(4) 0.051(5) 0.027(3) 0.003(3) 0.001(3) -0.010(4)
S4B 0.035(4) 0.049(5) 0.019(3) 0.001(2) 0.005(2) 0.011(4)
C22 0.0202(10) 0.0257(11) 0.0162(9) 0.0007(8) -0.0015(8) 0.0005(9)
C26 0.0223(10) 0.0275(11) 0.0160(9) -0.0014(8) -0.0012(8) -0.0012(9)
C23A 0.0191(15) 0.0237(19) 0.0145(15) 0.0025(9) 0.0047(10) 0.0006(11)
C24A 0.0278(19) 0.0250(19) 0.0249(18) -0.0030(11) 0.0010(14) -0.0035(14)
C25A 0.0257(18) 0.0302(19) 0.0211(16) -0.0033(11) 0.0059(13) 0.0029(17)
F7A 0.0467(14) 0.0274(10) 0.0164(8) 0.0035(6) 0.0044(9) 0.0045(11)
F8A 0.0234(10) 0.0290(11) 0.0420(13) -0.0032(11) 0.0070(9) -0.0053(8)
F9A 0.0363(11) 0.0451(14) 0.0345(9) 0.0046(8) 0.0038(8) 0.0180(10)
F10A 0.0546(16) 0.0237(10) 0.0360(11) -0.0081(7) 0.0150(11) -0.0097(9)
F11A 0.0409(13) 0.0308(10) 0.0450(14) -0.0067(8) 0.0260(12) -0.0011(8)
F12A 0.0535(15) 0.0361(10) 0.0200(8) -0.0059(7) -0.0044(9) -0.0085(10)
F7B 0.095(14) 0.037(7) 0.021(6) -0.001(5) -0.006(9) 0.006(11)
F8B 0.059(12) 0.027(7) 0.101(16) -0.023(11) 0.035(12) -0.003(8)
F9B 0.068(11) 0.033(7) 0.047(7) 0.013(6) 0.021(7) 0.025(8)
F10B 0.054(9) 0.112(17) 0.039(7) -0.035(8) 0.013(7) -0.055(10)
F11B 0.023(5) 0.037(6) 0.060(10) -0.007(6) 0.006(5) 0.002(4)
F12B 0.080(13) 0.023(5) 0.015(5) -0.006(3) 0.009(6) -0.002(6)

loop_
_atom_type_symbol
_atom_type_description
_atom_type_scat_dispersion_real
_atom_type_scat_dispersion_imag
_atom_type_scat_source
C C 0.0033 0.0016 'International Tables Vol C Tables 4.2.6.8 and 6.1.1.4'
H H 0.0000 0.0000 'International Tables Vol C Tables 4.2.6.8 and 6.1.1.4'
F F 0.0171 0.0103 'International Tables Vol C Tables 4.2.6.8 and 6.1.1.4'
S S 0.1246 0.1234 'International Tables Vol C Tables 4.2.6.8 and 6.1.1.4'

loop_
_geom_angle_atom_site_label_1
_geom_angle_atom_site_label_2
_geom_angle_atom_site_label_3
_geom_angle
C3A S1A C2A 91.55(19)
C4A C3A C16A 129.4(5)
C4A C3A S1A 111.0(4)
C16A C3A S1A 119.6(3)
C3A C4A C1A 113.5(6)
C2A C1A C4A 113.2(5)
C2A C1A C14A 125.9(4)
C4A C1A C14A 120.8(5)
C1A C2A C5 128.5(4)
C1A C2A S1A 110.8(3)
C5 C2A S1A 120.6(3)
C12A S2A C11A 92.6(2)
C13A C12A C17A 129.1(4)
C13A C12A S2A 109.7(3)
C17A C12A S2A 121.2(3)
C12A C13A C10A 115.9(4)
C11A C10A C13A 112.1(4)
C11A C10A C15A 125.2(4)
C13A C10A C15A 122.6(4)
C10A C11A C9 129.4(4)
C10A C11A S2A 109.6(4)
C9 C11A S2A 120.9(3)
C4B S1B C1B 97.0(7)
C3B C4B C16B 135.7(11)
C3B C4B S1B 105.3(9)
C16B C4B S1B 118.9(9)
C4B C3B C2B 116.6(14)
C1B C2B C3B 114.1(16)
C1B C2B C5 124.7(14)
C3B C2B C5 121.1(14)
C2B C1B C14B 128.0(14)
C2B C1B S1B 107.0(12)
C14B C1B S1B 125.0(13)
C10B S2B C13B 93.4(7)
C12B C13B C17B 130.2(12)
C12B C13B S2B 110.5(10)
C17B C13B S2B 119.3(10)
C13B C12B C11B 112.1(14)
C10B C11B C12B 115.3(15)
C10B C11B C9 121.0(13)
C12B C11B C9 123.7(12)
C11B C10B C15B 131.6(14)
C11B C10B S2B 108.7(11)
C15B C10B S2B 119.6(12)
C9 C5 C6B 102.6(9)
C9 C5 C2A 130.2(2)
C6B C5 C2A 126.4(9)
C9 C5 C2B 129.7(6)
C6B C5 C2B 126.5(10)
C2A C5 C2B 1.7(7)
C9 C5 C6A 110.9(2)
C6B C5 C6A 12.2(12)
C2A C5 C6A 119.0(3)
C2B C5 C6A 119.4(6)
C5 C9 C11A 129.7(2)
C5 C9 C8B 118.5(7)
C11A C9 C8B 111.6(7)
C5 C9 C8A 109.2(2)
C11A C9 C8A 120.8(3)
C8B C9 C8A 14.5(7)
C5 C9 C11B 129.7(6)
C11A C9 C11B 1.0(6)
C8B C9 C11B 111.6(9)
C8A C9 C11B 120.7(5)
F2A C6A F1A 105.3(4)
F2A C6A C5 114.2(2)
F1A C6A C5 111.3(3)
F2A C6A C7A 111.4(3)
F1A C6A C7A 110.0(3)
C5 C6A C7A 104.7(3)
F3A C7A F4A 107.8(3)
F3A C7A C8A 113.4(4)
F4A C7A C8A 109.8(2)
F3A C7A C6A 113.3(3)
F4A C7A C6A 108.8(3)
C8A C7A C6A 103.6(3)
F5A C8A F6A 105.4(3)
F5A C8A C9 112.1(3)
F6A C8A C9 112.3(3)
F5A C8A C7A 110.3(4)
F6A C8A C7A 110.5(3)
C9 C8A C7A 106.3(2)
F2B C6B F1B 103(2)
F2B C6B C5 113(2)
F1B C6B C5 110(3)
F2B C6B C7B 111.0(19)
F1B C6B C7B 107(2)
C5 C6B C7B 111.6(18)
F3B C7B F4B 103.9(18)
F3B C7B C8B 112.4(16)
F4B C7B C8B 113.2(17)
F3B C7B C6B 112.0(17)
F4B C7B C6B 112.3(17)
C8B C7B C6B 103.3(17)
F5B C8B F6B 106.2(17)
F5B C8B C9 116.0(15)
F6B C8B C9 114.0(15)
F5B C8B C7B 109.5(16)
F6B C8B C7B 112.3(16)
C9 C8B C7B 98.9(13)
C20A S3A C19A 92.03(19)
C21A C20A C33A 128.2(4)
C21A C20A S3A 111.6(3)
C33A C20A S3A 120.2(3)
C20A C21A C18A 113.6(4)
C19A C18A C21A 113.0(4)
C19A C18A C31A 124.7(3)
C21A C18A C31A 122.3(3)
C18A C19A C22 129.3(3)
C18A C19A S3A 109.8(3)
C22 C19A S3A 120.8(3)
C29A S4A C28A 91.9(2)
C30A C29A C34A 129.1(4)
C30A C29A S4A 110.6(3)
C34A C29A S4A 120.3(3)
C29A C30A C27A 114.6(4)
C28A C27A C30A 112.1(4)
C28A C27A C32A 124.9(3)
C30A C27A C32A 122.9(4)
C27A C28A C26 128.8(3)
C27A C28A S4A 110.7(3)
C26 C28A S4A 120.5(3)
C18B S3B C21B 95.5(7)
C20B C21B C33B 134.7(12)
C20B C21B S3B 105.8(10)
C33B C21B S3B 119.4(10)
C21B C20B C19B 116.2(14)
C18B C19B C20B 112.4(14)
C18B C19B C22 120.2(12)
C20B C19B C22 127.1(12)
C19B C18B C31B 127.8(14)
C19B C18B S3B 108.8(11)
C31B C18B S3B 122.8(13)
C27B S4B C30B 94.0(8)
C29B C30B C34B 136.7(13)
C29B C30B S4B 106.8(10)
C34B C30B S4B 116.0(10)
C30B C29B C28B 116.3(14)
C27B C28B C29B 111.2(15)
C27B C28B C26 123.5(14)
C29B C28B C26 125.1(13)
C28B C27B C32B 128(2)
C28B C27B S4B 110.4(12)
C32B C27B S4B 121(2)
C26 C22 C19A 128.0(2)
C26 C22 C23B 108.3(8)
C19A C22 C23B 123.4(8)
C26 C22 C23A 111.02(19)
C19A C22 C23A 120.9(2)
C23B C22 C23A 9.1(9)
C26 C22 C19B 124.7(5)
C19A C22 C19B 3.4(5)
C23B C22 C19B 126.6(9)
C23A C22 C19B 124.2(5)
C22 C26 C28A 129.2(2)
C22 C26 C25A 109.8(2)
C28A C26 C25A 120.9(2)
C22 C26 C28B 126.5(6)
C28A C26 C28B 2.8(7)
C25A C26 C28B 123.7(6)
C22 C26 C25B 110.9(5)
C28A C26 C25B 119.4(5)
C25A C26 C25B 11.7(5)
C28B C26 C25B 121.8(7)
F7A C23A F8A 105.0(3)
F7A C23A C22 114.0(3)
F8A C23A C22 112.2(3)
F7A C23A C24A 111.1(3)
F8A C23A C24A 110.0(3)
C22 C23A C24A 104.7(3)
F9A C24A F10A 107.5(3)
F9A C24A C23A 110.3(4)
F10A C24A C23A 112.8(3)
F9A C24A C25A 110.1(3)
F10A C24A C25A 113.1(3)
C23A C24A C25A 103.1(3)
F12A C25A F11A 105.5(3)
F12A C25A C26 112.8(4)
F11A C25A C26 114.2(3)
F12A C25A C24A 109.4(3)
F11A C25A C24A 109.6(4)
C26 C25A C24A 105.3(3)
F7B C23B F8B 106.2(19)
F7B C23B C22 111.2(17)
F8B C23B C22 107.9(17)
F7B C23B C24B 112.0(17)
F8B C23B C24B 109.2(17)
C22 C23B C24B 110.1(16)
F9B C24B F10B 109.0(17)
F9B C24B C23B 111.2(15)
F10B C24B C23B 111.1(14)
F9B C24B C25B 112.7(13)
F10B C24B C25B 109.5(13)
C23B C24B C25B 103.3(15)
F12B C25B F11B 109.9(14)
F12B C25B C24B 112.3(13)
F11B C25B C24B 110.3(13)
F12B C25B C26 110.4(12)
F11B C25B C26 111.1(12)
C24B C25B C26 102.8(11)

loop_
_geom_bond_atom_site_label_1
_geom_bond_atom_site_label_2
_geom_bond_distance
S1A C3A 1.740(4)
S1A C2A 1.746(4)
C3A C4A 1.367(9)
C3A C16A 1.501(4)
C4A C1A 1.413(8)
C1A C2A 1.371(5)
C1A C14A 1.494(6)
C2A C5 1.453(5)
S2A C12A 1.729(5)
S2A C11A 1.755(5)
C12A C13A 1.347(5)
C12A C17A 1.501(4)
C13A C10A 1.410(5)
C10A C11A 1.381(5)
C10A C15A 1.515(6)
C11A C9 1.433(6)
S1B C4B 1.735(8)
S1B C1B 1.737(9)
C4B C3B 1.379(9)
C4B C16B 1.522(9)
C3B C2B 1.423(9)
C2B C1B 1.368(9)
C2B C5 1.47(2)
C1B C14B 1.504(10)
S2B C10B 1.730(9)
S2B C13B 1.742(9)
C13B C12B 1.365(9)
C13B C17B 1.519(9)
C12B C11B 1.427(9)
C11B C10B 1.371(9)
C11B C9 1.585(18)
C10B C15B 1.498(10)
C5 C9 1.368(3)
C5 C6B 1.39(3)
C5 C6A 1.512(4)
C9 C8B 1.48(2)
C9 C8A 1.512(4)
C6A F2A 1.356(3)
C6A F1A 1.371(5)
C6A C7A 1.534(5)
C7A F3A 1.337(3)
C7A F4A 1.351(4)
C7A C8A 1.528(5)
C8A F5A 1.351(4)
C8A F6A 1.375(5)
C6B F2B 1.371(18)
C6B F1B 1.373(19)
C6B C7B 1.532(18)
C7B F3B 1.347(17)
C7B F4B 1.351(18)
C7B C8B 1.509(17)
C8B F5B 1.345(16)
C8B F6B 1.353(17)
S3A C20A 1.724(4)
S3A C19A 1.750(4)
C20A C21A 1.343(5)
C20A C33A 1.502(4)
C21A C18A 1.425(5)
C18A C19A 1.375(5)
C18A C31A 1.517(5)
C19A C22 1.437(5)
S4A C29A 1.735(4)
S4A C28A 1.741(4)
C29A C30A 1.344(6)
C29A C34A 1.504(4)
C30A C27A 1.421(5)
C27A C28A 1.372(5)
C27A C32A 1.511(6)
C28A C26 1.434(5)
S3B C18B 1.726(8)
S3B C21B 1.736(9)
C21B C20B 1.368(9)
C21B C33B 1.517(9)
C20B C19B 1.430(9)
C19B C18B 1.363(9)
C19B C22 1.613(17)
C18B C31B 1.490(10)
S4B C27B 1.726(9)
S4B C30B 1.742(9)
C30B C29B 1.363(9)
C30B C34B 1.516(9)
C29B C28B 1.427(9)
C28B C27B 1.367(9)
C28B C26 1.595(19)
C27B C32B 1.499(10)
C22 C26 1.367(3)
C22 C23B 1.49(3)
C22 C23A 1.502(4)
C26 C25A 1.475(5)
C26 C25B 1.64(2)
C23A F7A 1.354(4)
C23A F8A 1.373(5)
C23A C24A 1.539(4)
C24A F9A 1.339(5)
C24A F10A 1.349(5)
C24A C25A 1.543(4)
C25A F12A 1.360(4)
C25A F11A 1.371(5)
C23B F7B 1.361(18)
C23B F8B 1.385(18)
C23B C24B 1.544(16)
C24B F9B 1.316(16)
C24B F10B 1.323(16)
C24B C25B 1.548(15)
C25B F12B 1.323(15)
C25B F11B 1.372(15)

loop_
_geom_torsion_atom_site_label_1
_geom_torsion_atom_site_label_2
_geom_torsion_atom_site_label_3
_geom_torsion_atom_site_label_4
_geom_torsion
C2A S1A C3A C4A 0.4(5)
C2A S1A C3A C16A -179.1(3)
C16A C3A C4A C1A 179.5(4)
S1A C3A C4A C1A 0.0(8)
C3A C4A C1A C2A -0.6(9)
C3A C4A C1A C14A 176.8(5)
C4A C1A C2A C5 177.7(5)
C14A C1A C2A C5 0.4(7)
C4A C1A C2A S1A 0.9(6)
C14A C1A C2A S1A -176.4(4)
C3A S1A C2A C1A -0.7(3)
C3A S1A C2A C5 -177.9(3)
C11A S2A C12A C13A 0.4(3)
C11A S2A C12A C17A -179.9(3)
C17A C12A C13A C10A -179.6(4)
S2A C12A C13A C10A 0.1(5)
C12A C13A C10A C11A -0.7(6)
C12A C13A C10A C15A 176.9(4)
C13A C10A C11A C9 178.4(4)
C15A C10A C11A C9 0.9(7)
C13A C10A C11A S2A 1.0(5)
C15A C10A C11A S2A -176.5(4)
C12A S2A C11A C10A -0.8(3)
C12A S2A C11A C9 -178.5(3)
C1B S1B C4B C3B 0.0(15)
C1B S1B C4B C16B -177.4(11)
C16B C4B C3B C2B 175.4(13)
S1B C4B C3B C2B -1(2)
C4B C3B C2B C1B 2(2)
C4B C3B C2B C5 -179.3(13)
C3B C2B C1B C14B 179.3(19)
C5 C2B C1B C14B 1.1(18)
C3B C2B C1B S1B -2.2(15)
C5 C2B C1B S1B 179.7(10)
C4B S1B C1B C2B 1.2(11)
C4B S1B C1B C14B 179.8(15)
C10B S2B C13B C12B -1(2)
C10B S2B C13B C17B -180.0(15)
C17B C13B C12B C11B 178.9(18)
S2B C13B C12B C11B 0(3)
C13B C12B C11B C10B 1(3)
C13B C12B C11B C9 179.6(16)
C12B C11B C10B C15B 174(2)
C9 C11B C10B C15B -4.4(18)
C12B C11B C10B S2B -2.0(16)
C9 C11B C10B S2B 179.6(8)
C13B S2B C10B C11B 1.8(11)
C13B S2B C10B C15B -174.8(14)
C1A C2A C5 C9 42.7(5)
S1A C2A C5 C9 -140.8(2)
C1A C2A C5 C6B -125.1(15)
S1A C2A C5 C6B 51.4(15)
C1A C2A C5 C2B -32(20)
S1A C2A C5 C2B 144(20)
C1A C2A C5 C6A -136.7(4)
S1A C2A C5 C6A 39.9(4)
C1B C2B C5 C9 38.8(10)
C3B C2B C5 C9 -139.3(13)
C1B C2B C5 C6B -126.3(17)
C3B C2B C5 C6B 56(2)
C1B C2B C5 C2A 145(20)
C3B C2B C5 C2A -33(20)
C1B C2B C5 C6A -138.2(8)
C3B C2B C5 C6A 43.7(14)
C6B C5 C9 C11A -179.4(12)
C2A C5 C9 C11A 10.6(5)
C2B C5 C9 C11A 12.8(8)
C6A C5 C9 C11A -170.0(3)
C6B C5 C9 C8B 6.7(14)
C2A C5 C9 C8B -163.3(8)
C2B C5 C9 C8B -161.1(10)
C6A C5 C9 C8B 16.1(8)
C6B C5 C9 C8A -5.5(12)
C2A C5 C9 C8A -175.4(3)
C2B C5 C9 C8A -173.2(7)
C6A C5 C9 C8A 4.0(3)
C6B C5 C9 C11B -178.2(13)
C2A C5 C9 C11B 11.8(7)
C2B C5 C9 C11B 14.0(10)
C6A C5 C9 C11B -168.8(6)
C10A C11A C9 C5 40.9(5)
S2A C11A C9 C5 -141.9(2)
C10A C11A C9 C8B -144.9(8)
S2A C11A C9 C8B 32.3(8)
C10A C11A C9 C8A -132.5(4)
S2A C11A C9 C8A 44.7(4)
C10A C11A C9 C11B -52(43)
S2A C11A C9 C11B 125(43)
C10B C11B C9 C5 37.7(9)
C12B C11B C9 C5 -140.6(16)
C10B C11B C9 C11A 125(43)
C12B C11B C9 C11A -53(43)
C10B C11B C9 C8B -146.9(10)
C12B C11B C9 C8B 34.8(18)
C10B C11B C9 C8A -134.3(8)
C12B C11B C9 C8A 47.4(17)
C9 C5 C6A F2A -139.3(3)
C6B C5 C6A F2A -90(4)
C2A C5 C6A F2A 40.1(5)
C2B C5 C6A F2A 38.2(8)
C9 C5 C6A F1A 101.6(3)
C6B C5 C6A F1A 151(4)
C2A C5 C6A F1A -79.0(4)
C2B C5 C6A F1A -80.9(7)
C9 C5 C6A C7A -17.2(4)
C6B C5 C6A C7A 32(4)
C2A C5 C6A C7A 162.3(3)
C2B C5 C6A C7A 160.3(7)
F2A C6A C7A F3A -90.1(5)
F1A C6A C7A F3A 26.2(4)
C5 C6A C7A F3A 145.9(3)
F2A C6A C7A F4A 29.8(4)
F1A C6A C7A F4A 146.1(3)
C5 C6A C7A F4A -94.2(3)
F2A C6A C7A C8A 146.6(3)
F1A C6A C7A C8A -97.0(3)
C5 C6A C7A C8A 22.6(4)
C5 C9 C8A F5A -109.6(3)
C11A C9 C8A F5A 65.0(4)
C8B C9 C8A F5A 118(3)
C11B C9 C8A F5A 63.9(7)
C5 C9 C8A F6A 131.9(3)
C11A C9 C8A F6A -53.5(4)
C8B C9 C8A F6A 0(3)
C11B C9 C8A F6A -54.6(7)
C5 C9 C8A C7A 11.0(4)
C11A C9 C8A C7A -174.4(3)
C8B C9 C8A C7A -121(3)
C11B C9 C8A C7A -175.5(6)
F3A C7A C8A F5A -22.3(4)
F4A C7A C8A F5A -142.9(3)
C6A C7A C8A F5A 101.0(4)
F3A C7A C8A F6A 93.9(3)
F4A C7A C8A F6A -26.7(4)
C6A C7A C8A F6A -142.8(3)
F3A C7A C8A C9 -144.0(3)
F4A C7A C8A C9 95.4(3)
C6A C7A C8A C9 -20.7(4)
C9 C5 C6B F2B -117.1(18)
C2A C5 C6B F2B 53(2)
C2B C5 C6B F2B 51(3)
C6A C5 C6B F2B 109(5)
C9 C5 C6B F1B 127.5(18)
C2A C5 C6B F1B -62(2)
C2B C5 C6B F1B -64(2)
C6A C5 C6B F1B -6(4)
C9 C5 C6B C7B 9(2)
C2A C5 C6B C7B 179.4(11)
C2B C5 C6B C7B 177.3(13)
C6A C5 C6B C7B -125(5)
F2B C6B C7B F3B -132(2)
F1B C6B C7B F3B -20(3)
C5 C6B C7B F3B 101(2)
F2B C6B C7B F4B -15(3)
F1B C6B C7B F4B 97(3)
C5 C6B C7B F4B -142.6(19)
F2B C6B C7B C8B 107(2)
F1B C6B C7B C8B -141(2)
C5 C6B C7B C8B -20(2)
C5 C9 C8B F5B -135.6(14)
C11A C9 C8B F5B 49.5(16)
C8A C9 C8B F5B -83(3)
C11B C9 C8B F5B 48.4(17)
C5 C9 C8B F6B 100.5(15)
C11A C9 C8B F6B -74.4(15)
C8A C9 C8B F6B 153(4)
C11B C9 C8B F6B -75.4(16)
C5 C9 C8B C7B -18.8(13)
C11A C9 C8B C7B 166.3(9)
C8A C9 C8B C7B 34(2)
C11B C9 C8B C7B 165.3(10)
F3B C7B C8B F5B 22(2)
F4B C7B C8B F5B -96(2)
C6B C7B C8B F5B 142.5(19)
F3B C7B C8B F6B 139(2)
F4B C7B C8B F6B 22(2)
C6B C7B C8B F6B -100(2)
F3B C7B C8B C9 -100.2(18)
F4B C7B C8B C9 142.5(15)
C6B C7B C8B C9 20.8(17)
C19A S3A C20A C21A -1.2(4)
C19A S3A C20A C33A 178.8(4)
C33A C20A C21A C18A -178.2(4)
S3A C20A C21A C18A 1.8(6)
C20A C21A C18A C19A -1.6(6)
C20A C21A C18A C31A 176.7(4)
C21A C18A C19A C22 -176.2(4)
C31A C18A C19A C22 5.5(5)
C21A C18A C19A S3A 0.6(4)
C31A C18A C19A S3A -177.7(3)
C20A S3A C19A C18A 0.3(3)
C20A S3A C19A C22 177.5(3)
C28A S4A C29A C30A -2.0(4)
C28A S4A C29A C34A 179.5(3)
C34A C29A C30A C27A -178.5(4)
S4A C29A C30A C27A 3.1(5)
C29A C30A C27A C28A -2.8(6)
C29A C30A C27A C32A 173.5(4)
C30A C27A C28A C26 -179.1(4)
C32A C27A C28A C26 4.6(5)
C30A C27A C28A S4A 1.2(4)
C32A C27A C28A S4A -175.1(3)
C29A S4A C28A C27A 0.4(3)
C29A S4A C28A C26 -179.3(3)
C18B S3B C21B C20B -9(2)
C18B S3B C21B C33B 172.6(18)
C33B C21B C20B C19B -170(2)
S3B C21B C20B C19B 12(3)
C21B C20B C19B C18B -10(3)
C21B C20B C19B C22 176.4(16)
C20B C19B C18B C31B -169.3(18)
C22 C19B C18B C31B 5.1(16)
C20B C19B C18B S3B 2.4(14)
C22 C19B C18B S3B 176.8(8)
C21B S3B C18B C19B 3.6(12)
C21B S3B C18B C31B 175.8(16)
C27B S4B C30B C29B -9.0(19)
C27B S4B C30B C34B 177.6(16)
C34B C30B C29B C28B -176(2)
S4B C30B C29B C28B 12(3)
C30B C29B C28B C27B -10(3)
C30B C29B C28B C26 174.7(16)
C29B C28B C27B C32B -176(2)
C26 C28B C27B C32B 0(2)
C29B C28B C27B S4B 2.3(15)
C26 C28B C27B S4B 177.8(9)
C30B S4B C27B C28B 3.9(13)
C30B S4B C27B C32B -178.0(19)
C18A C19A C22 C26 42.6(5)
S3A C19A C22 C26 -133.9(2)
C18A C19A C22 C23B -143.9(11)
S3A C19A C22 C23B 39.5(11)
C18A C19A C22 C23A -133.7(4)
S3A C19A C22 C23A 49.8(4)
C18A C19A C22 C19B 53(11)
S3A C19A C22 C19B -124(11)
C18B C19B C22 C26 50.4(9)
C20B C19B C22 C26 -136.1(14)
C18B C19B C22 C19A -120(11)
C20B C19B C22 C19A 54(10)
C18B C19B C22 C23B -137.3(13)
C20B C19B C22 C23B 36.2(19)
C18B C19B C22 C23A -126.5(8)
C20B C19B C22 C23A 47.0(15)
C19A C22 C26 C28A 7.7(4)
C23B C22 C26 C28A -166.5(9)
C23A C22 C26 C28A -175.7(3)
C19B C22 C26 C28A 7.0(7)
C19A C22 C26 C25A -168.5(3)
C23B C22 C26 C25A 17.2(9)
C23A C22 C26 C25A 8.1(4)
C19B C22 C26 C25A -169.2(6)
C19A C22 C26 C28B 9.0(8)
C23B C22 C26 C28B -165.2(11)
C23A C22 C26 C28B -174.4(8)
C19B C22 C26 C28B 8.3(10)
C19A C22 C26 C25B 179.0(6)
C23B C22 C26 C25B 4.8(10)
C23A C22 C26 C25B -4.4(6)
C19B C22 C26 C25B 178.3(8)
C27A C28A C26 C22 43.4(4)
S4A C28A C26 C22 -136.9(2)
C27A C28A C26 C25A -140.7(4)
S4A C28A C26 C25A 38.9(4)
C27A C28A C26 C28B 22(11)
S4A C28A C26 C28B -158(11)
C27A C28A C26 C25B -127.3(7)
S4A C28A C26 C25B 52.4(7)
C27B C28B C26 C22 47.0(10)
C29B C28B C26 C22 -138.1(14)
C27B C28B C26 C28A -153(11)
C29B C28B C26 C28A 21(10)
C27B C28B C26 C25A -135.8(9)
C29B C28B C26 C25A 39.1(16)
C27B C28B C26 C25B -122.0(11)
C29B C28B C26 C25B 52.9(17)
C26 C22 C23A F7A 129.8(3)
C19A C22 C23A F7A -53.3(5)
C23B C22 C23A F7A 56(5)
C19B C22 C23A F7A -52.9(8)
C26 C22 C23A F8A -111.1(2)
C19A C22 C23A F8A 65.8(3)
C23B C22 C23A F8A 175(5)
C19B C22 C23A F8A 66.2(7)
C26 C22 C23A C24A 8.2(4)
C19A C22 C23A C24A -174.9(3)
C23B C22 C23A C24A -66(5)
C19B C22 C23A C24A -174.5(7)
F7A C23A C24A F9A -25.8(5)
F8A C23A C24A F9A -141.7(3)
C22 C23A C24A F9A 97.6(3)
F7A C23A C24A F10A 94.3(4)
F8A C23A C24A F10A -21.5(4)
C22 C23A C24A F10A -142.2(3)
F7A C23A C24A C25A -143.4(4)
F8A C23A C24A C25A 100.8(4)
C22 C23A C24A C25A -19.9(5)
C22 C26 C25A F12A 98.3(3)
C28A C26 C25A F12A -78.3(4)
C28B C26 C25A F12A -79.3(8)
C25B C26 C25A F12A -164(3)
C22 C26 C25A F11A -141.3(3)
C28A C26 C25A F11A 42.1(4)
C28B C26 C25A F11A 41.1(8)
C25B C26 C25A F11A -44(3)
C22 C26 C25A C24A -21.0(4)
C28A C26 C25A C24A 162.4(3)
C28B C26 C25A C24A 161.4(7)
C25B C26 C25A C24A 77(3)
F9A C24A C25A F12A 145.5(3)
F10A C24A C25A F12A 25.3(5)
C23A C24A C25A F12A -96.8(4)
F9A C24A C25A F11A 30.3(4)
F10A C24A C25A F11A -89.9(4)
C23A C24A C25A F11A 148.0(4)
F9A C24A C25A C26 -93.0(4)
F10A C24A C25A C26 146.8(3)
C23A C24A C25A C26 24.7(5)
C26 C22 C23B F7B 107.8(14)
C19A C22 C23B F7B -66.8(18)
C23A C22 C23B F7B -143(6)
C19B C22 C23B F7B -65.6(19)
C26 C22 C23B F8B -136.2(13)
C19A C22 C23B F8B 49.3(16)
C23A C22 C23B F8B -27(4)
C19B C22 C23B F8B 50.5(18)
C26 C22 C23B C24B -17.0(16)
C19A C22 C23B C24B 168.4(9)
C23A C22 C23B C24B 92(5)
C19B C22 C23B C24B 169.6(11)
F7B C23B C24B F9B 19(3)
F8B C23B C24B F9B -99(2)
C22 C23B C24B F9B 143.0(16)
F7B C23B C24B F10B 140(2)
F8B C23B C24B F10B 23(3)
C22 C23B C24B F10B -95(2)
F7B C23B C24B C25B -102(2)
F8B C23B C24B C25B 140(2)
C22 C23B C24B C25B 21.8(19)
F9B C24B C25B F12B 103.8(17)
F10B C24B C25B F12B -18(2)
C23B C24B C25B F12B -136.0(16)
F9B C24B C25B F11B -19(2)
F10B C24B C25B F11B -140.5(18)
C23B C24B C25B F11B 101.1(18)
F9B C24B C25B C26 -137.5(13)
F10B C24B C25B C26 101.0(16)
C23B C24B C25B C26 -17.4(15)
C22 C26 C25B F12B 128.6(11)
C28A C26 C25B F12B -59.2(12)
C25A C26 C25B F12B 42(2)
C28B C26 C25B F12B -60.9(14)
C22 C26 C25B F11B -109.3(11)
C28A C26 C25B F11B 62.9(12)
C25A C26 C25B F11B 164(4)
C28B C26 C25B F11B 61.2(14)
C22 C26 C25B C24B 8.6(11)
C28A C26 C25B C24B -179.1(8)
C25A C26 C25B C24B -78(3)
C28B C26 C25B C24B 179.2(11)
